data_4000315
_journal_name_full 'Chemistry of Materials'
_journal_paper_doi 10.1021/cm020902u
_journal_year 2003
_chemical_formula_sum 'C56 H64 Co Li2 N4 O4'
_chemical_formula_weight 929.92
_space_group_IT_number 4
_symmetry_cell_setting monoclinic
_symmetry_space_group_name_Hall 'P 2yb'
_symmetry_space_group_name_H-M 'P 1 21 1'
_atom_sites_solution_hydrogens geom
_atom_sites_solution_primary direct
_atom_sites_solution_secondary difmap
_cell_angle_alpha 90.00
_cell_angle_beta 91.384(3)
_cell_angle_gamma 90.00
_cell_formula_units_Z 8
_cell_length_a 14.4894(18)
_cell_length_b 37.823(5)
_cell_length_c 19.364(2)
_cell_measurement_temperature 168(2)
_cell_volume 10609(2)
_diffrn_ambient_temperature 168(2)
_diffrn_detector_area_resol_mean ?
_diffrn_measurement_device_type 'CCD area detector'
_diffrn_measurement_method 'phi and omega scans'
_diffrn_radiation_monochromator graphite
_diffrn_radiation_source 'fine-focus sealed tube'
_diffrn_radiation_type MoK\a
_diffrn_radiation_wavelength 0.71073
_diffrn_reflns_av_R_equivalents 0.0821
_diffrn_reflns_av_sigmaI/netI 0.1890
_diffrn_reflns_limit_h_max 16
_diffrn_reflns_limit_h_min -16
_diffrn_reflns_limit_k_max 42
_diffrn_reflns_limit_k_min -42
_diffrn_reflns_limit_l_max 21
_diffrn_reflns_limit_l_min -21
_diffrn_reflns_number 65853
_diffrn_reflns_theta_max 23.30
_diffrn_reflns_theta_min 1.18
_diffrn_standards_decay_% ?
_diffrn_standards_interval_count ?
_diffrn_standards_interval_time ?
_diffrn_standards_number ?
_exptl_absorpt_coefficient_mu 0.370
_exptl_absorpt_correction_T_max ?
_exptl_absorpt_correction_T_min ?
_exptl_absorpt_correction_type SADABS
_exptl_absorpt_process_details ?
_exptl_crystal_colour purple
_exptl_crystal_density_diffrn 1.164
_exptl_crystal_density_meas ?
_exptl_crystal_density_method 'not measured'
_exptl_crystal_description block
_exptl_crystal_F_000 3944
_exptl_crystal_size_max 0.3
_exptl_crystal_size_mid ?
_exptl_crystal_size_min 0.41
_refine_ls_abs_structure_details 'Flack H D (1983), Acta Cryst. A39, 876-881'
_refine_ls_abs_structure_Flack 0.00(5)
_refine_ls_extinction_coef ?
_refine_ls_extinction_method none
_refine_ls_goodness_of_fit_ref 0.759
_refine_ls_hydrogen_treatment mixed
_refine_ls_matrix_type full
_refine_ls_number_parameters 2414
_refine_ls_number_reflns 30424
_refine_ls_number_restraints 1
_refine_ls_restrained_S_all 0.759
_refine_ls_R_factor_all 0.1283
_refine_ls_R_factor_gt 0.0516
_refine_ls_shift/su_max 2.275
_refine_ls_shift/su_mean 0.067
_refine_ls_structure_factor_coef Fsqd
_refine_ls_weighting_details 'calc w=1/[\s^2^(Fo^2^)+(0.0038P)^2^+0.0000P] where P=(Fo^2^+2Fc^2^)/3'
_refine_ls_weighting_scheme calc
_refine_ls_wR_factor_gt 0.0583
_refine_ls_wR_factor_ref 0.0708
_reflns_number_gt 14973
_reflns_number_total 30424
_reflns_threshold_expression >2sigma(I)
_cod_depositor_comments
;
The following automatic conversions were performed:
'_symmetry_cell_setting' value 'Monoclinic' changed to 'monoclinic'
according to '/home/saulius/struct/CIF-dictionaries/cif_core.dic'
dictionary named 'cif_core.dic' version 2.4.1 from 2010-06-29.

Automatic conversion script
Id: cif_fix_enum 1527 2010-12-29 10:47:43Z saulius 
;
_cod_original_sg_symbol_H-M P2(1)
_cod_database_code 4000315

loop_
_symmetry_equiv_pos_as_xyz
'x, y, z'
'-x, y+1/2, -z'

loop_
_atom_site_label
_atom_site_type_symbol
_atom_site_fract_x
_atom_site_fract_y
_atom_site_fract_z
_atom_site_U_iso_or_equiv
_atom_site_adp_type
_atom_site_occupancy
_atom_site_symmetry_multiplicity
_atom_site_calc_flag
_atom_site_refinement_flags
_atom_site_disorder_assembly
_atom_site_disorder_group
Li1 Li 0.7351(6) 0.1371(3) 0.1862(5) 0.043(3) Uani 1 1 d . . .
Li2 Li 0.4264(6) 0.1332(3) 0.0189(5) 0.040(3) Uani 1 1 d . . .
Li3 Li -0.0043(6) 0.1483(3) 0.6733(5) 0.047(3) Uani 1 1 d . . .
Li4 Li 0.2905(6) 0.1382(3) 0.4973(5) 0.046(3) Uani 1 1 d . . .
Li5 Li 0.7005(7) 0.3969(3) 0.9533(5) 0.048(3) Uani 1 1 d . . .
Li6 Li 1.0081(7) 0.3717(3) 0.7929(5) 0.041(3) Uani 1 1 d . . .
Li7 Li 0.5854(7) 0.4027(3) 0.4482(6) 0.055(3) Uani 1 1 d . . .
Li8 Li 0.2822(6) 0.3872(3) 0.2712(5) 0.045(3) Uani 1 1 d . . .
Co1 Co 0.57536(5) 0.14195(2) 0.10714(4) 0.0390(2) Uani 1 1 d . . .
Co2 Co 0.14613(5) 0.14630(2) 0.58774(4) 0.0360(2) Uani 1 1 d . . .
Co3 Co 0.84780(5) 0.38112(2) 0.86674(4) 0.0373(2) Uani 1 1 d . . .
Co4 Co 0.44475(5) 0.39152(2) 0.34938(4) 0.0371(2) Uani 1 1 d . . .
N1 N 0.8516(4) 0.11545(14) 0.1392(3) 0.0455(15) Uani 1 1 d . . .
N2 N 0.7483(4) 0.15405(14) 0.2875(3) 0.0537(17) Uani 1 1 d . . .
N3 N 0.3455(4) 0.08876(15) 0.0247(4) 0.072(2) Uani 1 1 d . . .
N4 N 0.3807(4) 0.16370(16) -0.0631(3) 0.0520(16) Uani 1 1 d . . .
N5 N -0.1243(4) 0.12118(14) 0.6472(3) 0.0466(16) Uani 1 1 d . . .
N6 N -0.0148(4) 0.16840(14) 0.7731(3) 0.0504(16) Uani 1 1 d . . .
N7 N 0.3869(4) 0.09611(14) 0.4936(3) 0.0508(16) Uani 1 1 d . . .
N8 N 0.3340(3) 0.16640(15) 0.4127(3) 0.0428(15) Uani 1 1 d . . .
N9 N 0.6685(3) 0.36621(14) 1.0409(3) 0.0434(15) Uani 1 1 d . . .
N10 N 0.6072(4) 0.43890(14) 0.9475(3) 0.0491(16) Uani 1 1 d . . .
N11 N 1.0271(4) 0.34845(14) 0.6952(3) 0.0543(17) Uani 1 1 d . . .
N12 N 1.1240(3) 0.39931(13) 0.8279(3) 0.0439(15) Uani 1 1 d . . .
N13 N 0.6231(3) 0.36846(14) 0.5295(3) 0.0421(14) Uani 1 1 d . . .
N14 N 0.6777(4) 0.44628(13) 0.4428(3) 0.0454(15) Uani 1 1 d . . .
N15 N 0.2704(4) 0.36918(12) 0.1697(2) 0.0410(14) Uani 1 1 d . . .
N16 N 0.1720(3) 0.41090(13) 0.3198(3) 0.0437(15) Uani 1 1 d . . .
O1 O 0.6191(3) 0.11342(10) 0.18514(19) 0.0396(11) Uani 1 1 d . . .
O2 O 0.6885(2) 0.16955(10) 0.1194(2) 0.0410(12) Uani 1 1 d . . .
O3 O 0.5516(3) 0.11710(10) 0.01972(19) 0.0370(11) Uani 1 1 d . . .
O4 O 0.4507(2) 0.16200(10) 0.10047(19) 0.0389(11) Uani 1 1 d . . .
O5 O 0.1149(2) 0.12403(10) 0.67462(19) 0.0379(11) Uani 1 1 d . . .
O6 O 0.0319(2) 0.17285(10) 0.59224(19) 0.0377(11) Uani 1 1 d . . .
O7 O 0.1700(3) 0.11627(10) 0.50773(18) 0.0394(11) Uani 1 1 d . . .
O8 O 0.2662(2) 0.16877(10) 0.57471(19) 0.0362(11) Uani 1 1 d . . .
O9 O 0.9582(2) 0.35169(10) 0.87324(19) 0.0359(11) Uani 1 1 d . . .
O10 O 0.8937(2) 0.39783(10) 0.77817(18) 0.0369(11) Uani 1 1 d . . .
O11 O 0.7219(2) 0.36362(10) 0.87644(18) 0.0368(11) Uani 1 1 d . . .
O12 O 0.8221(2) 0.41523(10) 0.94010(19) 0.0386(11) Uani 1 1 d . . .
O13 O 0.5725(2) 0.37588(10) 0.36220(18) 0.0374(11) Uani 1 1 d . . .
O14 O 0.4647(3) 0.42053(10) 0.43220(19) 0.0385(11) Uani 1 1 d . . .
O15 O 0.3383(2) 0.36006(10) 0.34168(19) 0.0390(11) Uani 1 1 d . . .
O16 O 0.3943(2) 0.41473(9) 0.26705(18) 0.0353(11) Uani 1 1 d . . .
C1 C 0.9248(5) 0.10006(19) 0.1703(4) 0.062(2) Uani 1 1 d . . .
H1A H 0.9234 0.0959 0.2187 0.074 Uiso 1 1 calc R . .
C2 C 1.0018(5) 0.09006(19) 0.1351(4) 0.072(3) Uani 1 1 d . . .
H2A H 1.0523 0.0790 0.1588 0.087 Uiso 1 1 calc R . .
C3 C 1.0052(5) 0.0962(2) 0.0649(4) 0.072(2) Uani 1 1 d . . .
H3A H 1.0579 0.0898 0.0396 0.087 Uiso 1 1 calc R . .
C4 C 0.9316(5) 0.11167(17) 0.0331(4) 0.061(2) Uani 1 1 d . . .
H4A H 0.9319 0.1161 -0.0152 0.073 Uiso 1 1 calc R . .
C5 C 0.8573(4) 0.12074(16) 0.0704(4) 0.0452(19) Uani 1 1 d . . .
H5A H 0.8063 0.1314 0.0468 0.054 Uiso 1 1 calc R . .
C6 C 0.8208(5) 0.15685(17) 0.3301(4) 0.061(2) Uani 1 1 d . . .
H6A H 0.8796 0.1504 0.3136 0.073 Uiso 1 1 calc R . .
C7 C 0.8152(5) 0.16866(18) 0.3973(4) 0.060(2) Uani 1 1 d . . .
H7A H 0.8688 0.1699 0.4265 0.072 Uiso 1 1 calc R . .
C8 C 0.7310(6) 0.17858(18) 0.4211(4) 0.063(2) Uani 1 1 d . . .
H8A H 0.7251 0.1875 0.4667 0.076 Uiso 1 1 calc R . .
C9 C 0.6573(5) 0.17546(19) 0.3789(4) 0.066(2) Uani 1 1 d . . .
H9A H 0.5980 0.1819 0.3946 0.080 Uiso 1 1 calc R . .
C10 C 0.6665(5) 0.16318(16) 0.3139(3) 0.050(2) Uani 1 1 d . . .
H10A H 0.6126 0.1609 0.2854 0.060 Uiso 1 1 calc R . .
C11 C 0.5719(4) 0.08873(17) 0.2176(3) 0.0373(17) Uani 1 1 d . . .
C12 C 0.4765(5) 0.08791(16) 0.2128(3) 0.0483(18) Uani 1 1 d . . .
H12A H 0.4450 0.1049 0.1847 0.058 Uiso 1 1 calc R . .
C13 C 0.4258(5) 0.06298(19) 0.2480(3) 0.061(2) Uani 1 1 d . . .
H13A H 0.3603 0.0629 0.2438 0.073 Uiso 1 1 calc R . .
C14 C 0.4704(5) 0.03818(19) 0.2891(3) 0.065(2) Uani 1 1 d . . .
H14A H 0.4360 0.0213 0.3140 0.077 Uiso 1 1 calc R . .
C15 C 0.5642(5) 0.03825(18) 0.2937(3) 0.059(2) Uani 1 1 d . . .
H15A H 0.5947 0.0207 0.3210 0.071 Uiso 1 1 calc R . .
C16 C 0.6165(5) 0.06306(18) 0.2597(3) 0.0480(19) Uani 1 1 d . . .
C17 C 0.7219(5) 0.06065(19) 0.2638(4) 0.069(2) Uani 1 1 d . . .
H17A H 0.7470 0.0823 0.2415 0.083 Uiso 1 1 calc R . .
C18 C 0.7603(5) 0.0596(2) 0.3390(4) 0.108(3) Uani 1 1 d . . .
H18A H 0.7379 0.0802 0.3642 0.162 Uiso 1 1 calc R . .
H18B H 0.8280 0.0600 0.3387 0.162 Uiso 1 1 calc R . .
H18C H 0.7395 0.0379 0.3615 0.162 Uiso 1 1 calc R . .
C19 C 0.7568(5) 0.0283(2) 0.2232(4) 0.117(3) Uani 1 1 d . . .
H19A H 0.7321 0.0293 0.1756 0.176 Uiso 1 1 calc R . .
H19B H 0.7361 0.0066 0.2454 0.176 Uiso 1 1 calc R . .
H19C H 0.8244 0.0287 0.2227 0.176 Uiso 1 1 calc R . .
C20 C 0.7208(4) 0.19369(16) 0.0774(3) 0.0339(16) Uani 1 1 d . . .
C21 C 0.6732(4) 0.20173(16) 0.0161(4) 0.0474(19) Uani 1 1 d . . .
H21A H 0.6176 0.1893 0.0059 0.057 Uiso 1 1 calc R . .
C22 C 0.7022(5) 0.22689(18) -0.0313(3) 0.056(2) Uani 1 1 d . . .
H22A H 0.6666 0.2317 -0.0721 0.068 Uiso 1 1 calc R . .
C23 C 0.7835(5) 0.24461(17) -0.0177(4) 0.059(2) Uani 1 1 d . . .
H23A H 0.8058 0.2616 -0.0493 0.070 Uiso 1 1 calc R . .
C24 C 0.8319(4) 0.23729(17) 0.0422(4) 0.054(2) Uani 1 1 d . . .
H24A H 0.8883 0.2495 0.0512 0.064 Uiso 1 1 calc R . .
C25 C 0.8021(4) 0.21274(16) 0.0907(4) 0.0393(18) Uani 1 1 d . . .
C26 C 0.8553(4) 0.20774(16) 0.1582(3) 0.0489(19) Uani 1 1 d . . .
H26A H 0.8318 0.1857 0.1801 0.059 Uiso 1 1 calc R . .
C27 C 0.9601(4) 0.20363(17) 0.1518(3) 0.077(2) Uani 1 1 d . . .
H27A H 0.9732 0.1841 0.1203 0.116 Uiso 1 1 calc R . .
H27B H 0.9879 0.1986 0.1974 0.116 Uiso 1 1 calc R . .
H27C H 0.9861 0.2256 0.1337 0.116 Uiso 1 1 calc R . .
C28 C 0.8360(5) 0.2382(2) 0.2071(3) 0.096(3) Uani 1 1 d . . .
H28A H 0.7692 0.2410 0.2115 0.144 Uiso 1 1 calc R . .
H28B H 0.8623 0.2600 0.1888 0.144 Uiso 1 1 calc R . .
H28C H 0.8641 0.2331 0.2526 0.144 Uiso 1 1 calc R . .
C29 C 0.6182(4) 0.09650(17) -0.0043(3) 0.0359(17) Uani 1 1 d . . .
C30 C 0.6630(4) 0.07079(17) 0.0361(3) 0.0447(19) Uani 1 1 d . . .
H30A H 0.6443 0.0673 0.0823 0.054 Uiso 1 1 calc R . .
C31 C 0.7329(5) 0.05061(16) 0.0113(4) 0.057(2) Uani 1 1 d . . .
H31A H 0.7615 0.0333 0.0401 0.068 Uiso 1 1 calc R . .
C32 C 0.7616(5) 0.05510(18) -0.0540(4) 0.064(2) Uani 1 1 d . . .
H32A H 0.8115 0.0415 -0.0706 0.077 Uiso 1 1 calc R . .
C33 C 0.7185(5) 0.07935(18) -0.0961(3) 0.055(2) Uani 1 1 d . . .
H33A H 0.7384 0.0821 -0.1421 0.066 Uiso 1 1 calc R . .
C34 C 0.6460(4) 0.10018(17) -0.0730(4) 0.0433(18) Uani 1 1 d . . .
C35 C 0.5977(4) 0.12611(18) -0.1215(3) 0.055(2) Uani 1 1 d . . .
H35A H 0.5559 0.1411 -0.0934 0.066 Uiso 1 1 calc R . .
C36 C 0.6617(4) 0.15047(16) -0.1590(3) 0.071(2) Uani 1 1 d . . .
H36A H 0.7003 0.1634 -0.1254 0.107 Uiso 1 1 calc R . .
H36B H 0.6253 0.1673 -0.1869 0.107 Uiso 1 1 calc R . .
H36C H 0.7011 0.1366 -0.1892 0.107 Uiso 1 1 calc R . .
C37 C 0.5366(4) 0.10559(17) -0.1751(3) 0.074(2) Uani 1 1 d . . .
H37A H 0.5056 0.1224 -0.2063 0.111 Uiso 1 1 calc R . .
H37B H 0.4903 0.0917 -0.1509 0.111 Uiso 1 1 calc R . .
H37C H 0.5755 0.0897 -0.2018 0.111 Uiso 1 1 calc R . .
C38 C 0.4256(5) 0.19532(17) 0.1152(3) 0.0380(17) Uani 1 1 d . . .
C39 C 0.4913(4) 0.22077(18) 0.1333(3) 0.0471(19) Uani 1 1 d . . .
H39A H 0.5546 0.2143 0.1369 0.056 Uiso 1 1 calc R . .
C40 C 0.4661(5) 0.25477(19) 0.1459(3) 0.068(2) Uani 1 1 d . . .
H40A H 0.5121 0.2715 0.1589 0.082 Uiso 1 1 calc R . .
C41 C 0.3759(6) 0.26531(18) 0.1402(3) 0.074(3) Uani 1 1 d . . .
H41A H 0.3593 0.2894 0.1466 0.089 Uiso 1 1 calc R . .
C42 C 0.3087(5) 0.23981(18) 0.1249(3) 0.057(2) Uani 1 1 d . . .
H42A H 0.2456 0.2467 0.1235 0.069 Uiso 1 1 calc R . .
C43 C 0.3307(4) 0.20522(17) 0.1118(3) 0.0384(17) Uani 1 1 d . . .
C44 C 0.2574(4) 0.17733(17) 0.0958(3) 0.0459(18) Uani 1 1 d . . .
H44A H 0.2880 0.1566 0.0739 0.055 Uiso 1 1 calc R . .
C45 C 0.2124(4) 0.16486(16) 0.1614(3) 0.065(2) Uani 1 1 d . . .
H45A H 0.2600 0.1561 0.1939 0.097 Uiso 1 1 calc R . .
H45B H 0.1687 0.1458 0.1502 0.097 Uiso 1 1 calc R . .
H45C H 0.1795 0.1846 0.1823 0.097 Uiso 1 1 calc R . .
C46 C 0.1817(4) 0.19079(17) 0.0463(3) 0.075(2) Uani 1 1 d . . .
H46A H 0.1364 0.1720 0.0376 0.113 Uiso 1 1 calc R . .
H46B H 0.2090 0.1979 0.0026 0.113 Uiso 1 1 calc R . .
H46C H 0.1510 0.2112 0.0668 0.113 Uiso 1 1 calc R . .
C47 C 0.3531(5) 0.0645(2) -0.0189(4) 0.086(3) Uani 1 1 d . . .
H47A H 0.4008 0.0675 -0.0512 0.103 Uiso 1 1 calc R . .
C48 C 0.3019(6) 0.0344(2) -0.0262(4) 0.100(3) Uani 1 1 d . . .
H48A H 0.3102 0.0191 -0.0645 0.119 Uiso 1 1 calc R . .
C49 C 0.2417(5) 0.02682(19) 0.0203(5) 0.087(3) Uani 1 1 d . . .
H49A H 0.2022 0.0069 0.0147 0.105 Uiso 1 1 calc R . .
C50 C 0.2359(5) 0.0484(2) 0.0787(4) 0.088(3) Uani 1 1 d . . .
H50A H 0.1984 0.0425 0.1165 0.105 Uiso 1 1 calc R . .
C51 C 0.2908(6) 0.0805(2) 0.0778(4) 0.078(3) Uani 1 1 d . . .
H51A H 0.2882 0.0962 0.1159 0.094 Uiso 1 1 calc R . .
C52 C 0.3380(5) 0.1521(2) -0.1205(5) 0.070(2) Uani 1 1 d . . .
H52A H 0.3139 0.1287 -0.1210 0.084 Uiso 1 1 calc R . .
C53 C 0.3271(6) 0.1724(3) -0.1790(5) 0.094(3) Uani 1 1 d . . .
H53A H 0.2966 0.1627 -0.2186 0.113 Uiso 1 1 calc R . .
C54 C 0.3583(7) 0.2051(3) -0.1810(5) 0.108(4) Uani 1 1 d . . .
H54A H 0.3508 0.2193 -0.2212 0.130 Uiso 1 1 calc R . .
C55 C 0.4031(6) 0.2180(2) -0.1213(5) 0.089(3) Uani 1 1 d . . .
H55A H 0.4262 0.2415 -0.1196 0.107 Uiso 1 1 calc R . .
C56 C 0.4129(4) 0.1966(2) -0.0665(4) 0.054(2) Uani 1 1 d . . .
H56A H 0.4454 0.2056 -0.0271 0.065 Uiso 1 1 calc R . .
C57 C -0.1850(5) 0.10595(19) 0.6905(4) 0.073(2) Uani 1 1 d . . .
H57A H -0.1697 0.1062 0.7385 0.087 Uiso 1 1 calc R . .
C58 C -0.2676(5) 0.0900(2) 0.6703(4) 0.071(3) Uani 1 1 d . . .
H58A H -0.3071 0.0795 0.7029 0.085 Uiso 1 1 calc R . .
C59 C -0.2886(5) 0.09018(18) 0.6031(4) 0.067(2) Uani 1 1 d . . .
H59A H -0.3456 0.0802 0.5875 0.080 Uiso 1 1 calc R . .
C60 C -0.2298(5) 0.10445(17) 0.5551(4) 0.067(2) Uani 1 1 d . . .
H60A H -0.2437 0.1035 0.5070 0.080 Uiso 1 1 calc R . .
C61 C -0.1491(5) 0.12025(16) 0.5810(4) 0.053(2) Uani 1 1 d . . .
H61A H -0.1094 0.1311 0.5490 0.064 Uiso 1 1 calc R . .
C62 C 0.0641(5) 0.17217(17) 0.8069(4) 0.058(2) Uani 1 1 d . . .
H62A H 0.1195 0.1674 0.7835 0.069 Uiso 1 1 calc R . .
C63 C 0.0702(5) 0.1829(2) 0.8759(4) 0.072(3) Uani 1 1 d . . .
H63A H 0.1288 0.1850 0.8986 0.087 Uiso 1 1 calc R . .
C64 C -0.0069(6) 0.1904(2) 0.9097(4) 0.074(3) Uani 1 1 d . . .
H64A H -0.0039 0.1987 0.9560 0.089 Uiso 1 1 calc R . .
C65 C -0.0901(5) 0.18564(19) 0.8762(4) 0.073(3) Uani 1 1 d . . .
H65A H -0.1464 0.1891 0.8994 0.087 Uiso 1 1 calc R . .
C66 C -0.0895(5) 0.17570(18) 0.8080(4) 0.067(2) Uani 1 1 d . . .
H66A H -0.1474 0.1740 0.7841 0.081 Uiso 1 1 calc R . .
C67 C 0.1702(5) 0.10195(16) 0.7079(3) 0.0365(17) Uani 1 1 d . . .
C68 C 0.2633(5) 0.10092(16) 0.6942(3) 0.0507(19) Uani 1 1 d . . .
H68A H 0.2853 0.1156 0.6584 0.061 Uiso 1 1 calc R . .
C69 C 0.3264(5) 0.0797(2) 0.7294(4) 0.069(2) Uani 1 1 d . . .
H69A H 0.3901 0.0805 0.7191 0.083 Uiso 1 1 calc R . .
C70 C 0.2944(6) 0.05753(18) 0.7798(4) 0.072(3) Uani 1 1 d . . .
H70A H 0.3362 0.0424 0.8041 0.087 Uiso 1 1 calc R . .
C71 C 0.2012(6) 0.05719(19) 0.7951(4) 0.074(3) Uani 1 1 d . . .
H71A H 0.1801 0.0417 0.8300 0.089 Uiso 1 1 calc R . .
C72 C 0.1389(5) 0.07875(17) 0.7608(3) 0.050(2) Uani 1 1 d . . .
C73 C 0.0378(5) 0.07573(19) 0.7756(4) 0.079(3) Uani 1 1 d . . .
H73A H 0.0062 0.0964 0.7533 0.095 Uiso 1 1 calc R . .
C74 C 0.0184(6) 0.0773(2) 0.8528(4) 0.132(4) Uani 1 1 d . . .
H74A H 0.0448 0.0990 0.8725 0.198 Uiso 1 1 calc R . .
H74B H 0.0462 0.0567 0.8760 0.198 Uiso 1 1 calc R . .
H74C H -0.0485 0.0771 0.8594 0.198 Uiso 1 1 calc R . .
C75 C -0.0023(5) 0.04221(18) 0.7418(4) 0.115(3) Uani 1 1 d . . .
H75A H 0.0114 0.0422 0.6925 0.172 Uiso 1 1 calc R . .
H75B H -0.0693 0.0418 0.7475 0.172 Uiso 1 1 calc R . .
H75C H 0.0254 0.0213 0.7640 0.172 Uiso 1 1 calc R . .
C76 C 0.0021(4) 0.19607(16) 0.5440(4) 0.0364(18) Uani 1 1 d . . .
C77 C 0.0472(4) 0.19875(16) 0.4816(4) 0.046(2) Uani 1 1 d . . .
H77A H 0.0991 0.1840 0.4743 0.055 Uiso 1 1 calc R . .
C78 C 0.0200(5) 0.22186(18) 0.4295(4) 0.060(2) Uani 1 1 d . . .
H78A H 0.0517 0.2230 0.3872 0.072 Uiso 1 1 calc R . .
C79 C -0.0551(6) 0.24321(18) 0.4417(4) 0.072(3) Uani 1 1 d . . .
H79A H -0.0755 0.2595 0.4072 0.087 Uiso 1 1 calc R . .
C80 C -0.1011(5) 0.24128(19) 0.5030(4) 0.061(2) Uani 1 1 d . . .
H80A H -0.1523 0.2565 0.5097 0.073 Uiso 1 1 calc R . .
C81 C -0.0758(5) 0.21796(16) 0.5557(4) 0.046(2) Uani 1 1 d . . .
C82 C -0.1215(4) 0.21814(17) 0.6237(4) 0.056(2) Uani 1 1 d . . .
H82A H -0.1099 0.1942 0.6441 0.067 Uiso 1 1 calc R . .
C83 C -0.2258(5) 0.2230(2) 0.6226(4) 0.130(4) Uani 1 1 d . . .
H83A H -0.2480 0.2227 0.6700 0.195 Uiso 1 1 calc R . .
H83B H -0.2550 0.2037 0.5963 0.195 Uiso 1 1 calc R . .
H83C H -0.2417 0.2456 0.6008 0.195 Uiso 1 1 calc R . .
C84 C -0.0773(5) 0.2437(2) 0.6729(4) 0.113(3) Uani 1 1 d . . .
H84A H -0.0102 0.2404 0.6734 0.169 Uiso 1 1 calc R . .
H84B H -0.1006 0.2397 0.7194 0.169 Uiso 1 1 calc R . .
H84C H -0.0922 0.2679 0.6583 0.169 Uiso 1 1 calc R . .
C85 C 0.1083(4) 0.09119(16) 0.4892(4) 0.0342(17) Uani 1 1 d . . .
C86 C 0.0553(4) 0.07334(16) 0.5384(3) 0.0408(18) Uani 1 1 d . . .
H86A H 0.0640 0.0788 0.5860 0.049 Uiso 1 1 calc R . .
C87 C -0.0079(4) 0.04855(17) 0.5190(4) 0.051(2) Uani 1 1 d . . .
H87A H -0.0422 0.0369 0.5535 0.062 Uiso 1 1 calc R . .
C88 C -0.0235(4) 0.03990(17) 0.4503(4) 0.057(2) Uani 1 1 d . . .
H88A H -0.0691 0.0230 0.4370 0.069 Uiso 1 1 calc R . .
C89 C 0.0298(5) 0.05670(18) 0.4016(4) 0.062(2) Uani 1 1 d . . .
H89A H 0.0210 0.0504 0.3544 0.075 Uiso 1 1 calc R . .
C90 C 0.0953(4) 0.08232(17) 0.4182(3) 0.0400(18) Uani 1 1 d . . .
C91 C 0.1487(4) 0.10141(19) 0.3628(3) 0.057(2) Uani 1 1 d . . .
H91A H 0.2050 0.1116 0.3860 0.068 Uiso 1 1 calc R . .
C92 C 0.1810(5) 0.07885(18) 0.3055(3) 0.095(3) Uani 1 1 d . . .
H92A H 0.2166 0.0589 0.3245 0.143 Uiso 1 1 calc R . .
H92B H 0.2201 0.0928 0.2752 0.143 Uiso 1 1 calc R . .
H92C H 0.1276 0.0699 0.2789 0.143 Uiso 1 1 calc R . .
C93 C 0.0931(5) 0.13254(17) 0.3327(3) 0.091(3) Uani 1 1 d . . .
H93A H 0.1291 0.1444 0.2973 0.136 Uiso 1 1 calc R . .
H93B H 0.0796 0.1494 0.3696 0.136 Uiso 1 1 calc R . .
H93C H 0.0351 0.1238 0.3120 0.136 Uiso 1 1 calc R . .
C94 C 0.2927(4) 0.19814(16) 0.6073(3) 0.0325(16) Uani 1 1 d . . .
C95 C 0.2258(4) 0.22068(15) 0.6358(3) 0.0398(17) Uani 1 1 d . . .
H95A H 0.1625 0.2143 0.6329 0.048 Uiso 1 1 calc R . .
C96 C 0.2516(5) 0.25222(17) 0.6681(3) 0.0511(19) Uani 1 1 d . . .
H96A H 0.2059 0.2670 0.6876 0.061 Uiso 1 1 calc R . .
C97 C 0.3432(5) 0.26206(16) 0.6720(3) 0.053(2) Uani 1 1 d . . .
H97A H 0.3609 0.2838 0.6931 0.064 Uiso 1 1 calc R . .
C98 C 0.4092(4) 0.23979(18) 0.6446(3) 0.0488(19) Uani 1 1 d . . .
H98A H 0.4724 0.2464 0.6482 0.059 Uiso 1 1 calc R . .
C99 C 0.3862(4) 0.20823(15) 0.6123(3) 0.0340(16) Uani 1 1 d . . .
C100 C 0.4594(4) 0.18331(18) 0.5866(3) 0.057(2) Uani 1 1 d . . .
H10B H 0.4292 0.1668 0.5526 0.068 Uiso 1 1 calc R . .
C101 C 0.5006(5) 0.16130(18) 0.6444(3) 0.093(3) Uani 1 1 d . . .
H10C H 0.4513 0.1487 0.6679 0.139 Uiso 1 1 calc R . .
H10D H 0.5333 0.1767 0.6775 0.139 Uiso 1 1 calc R . .
H10E H 0.5439 0.1442 0.6255 0.139 Uiso 1 1 calc R . .
C102 C 0.5362(4) 0.20324(18) 0.5491(3) 0.086(3) Uani 1 1 d . . .
H10F H 0.5823 0.1863 0.5332 0.130 Uiso 1 1 calc R . .
H10G H 0.5658 0.2202 0.5809 0.130 Uiso 1 1 calc R . .
H10H H 0.5094 0.2159 0.5093 0.130 Uiso 1 1 calc R . .
C103 C 0.3550(5) 0.06398(19) 0.5026(3) 0.068(2) Uani 1 1 d . . .
H10I H 0.2926 0.0613 0.5156 0.081 Uiso 1 1 calc R . .
C104 C 0.4074(6) 0.03385(18) 0.4944(3) 0.078(2) Uani 1 1 d . . .
H10J H 0.3815 0.0110 0.5003 0.093 Uiso 1 1 calc R . .
C105 C 0.4992(5) 0.03811(19) 0.4773(3) 0.063(2) Uani 1 1 d . . .
H10K H 0.5381 0.0181 0.4721 0.075 Uiso 1 1 calc R . .
C106 C 0.5323(4) 0.07089(19) 0.4681(3) 0.056(2) Uani 1 1 d . . .
H10L H 0.5947 0.0744 0.4558 0.068 Uiso 1 1 calc R . .
C107 C 0.4744(5) 0.09918(18) 0.4768(3) 0.058(2) Uani 1 1 d . . .
H10M H 0.4986 0.1223 0.4705 0.069 Uiso 1 1 calc R . .
C108 C 0.3690(4) 0.15316(17) 0.3555(3) 0.0423(18) Uani 1 1 d . . .
H10N H 0.3747 0.1282 0.3526 0.051 Uiso 1 1 calc R . .
C109 C 0.3980(4) 0.17287(19) 0.2996(3) 0.0448(18) Uani 1 1 d . . .
H10O H 0.4226 0.1619 0.2599 0.054 Uiso 1 1 calc R . .
C110 C 0.3894(4) 0.20949(18) 0.3042(3) 0.051(2) Uani 1 1 d . . .
H11A H 0.4075 0.2242 0.2671 0.062 Uiso 1 1 calc R . .
C111 C 0.3547(4) 0.22395(17) 0.3629(3) 0.054(2) Uani 1 1 d . . .
H11B H 0.3494 0.2488 0.3679 0.065 Uiso 1 1 calc R . .
C112 C 0.3276(4) 0.20134(18) 0.4145(3) 0.0435(19) Uani 1 1 d . . .
H11C H 0.3022 0.2117 0.4545 0.052 Uiso 1 1 calc R . .
C113 C 0.6279(5) 0.45964(19) 0.8943(4) 0.064(2) Uani 1 1 d . . .
H11D H 0.6822 0.4546 0.8697 0.077 Uiso 1 1 calc R . .
C114 C 0.5753(7) 0.4877(2) 0.8734(4) 0.099(3) Uani 1 1 d . . .
H11E H 0.5912 0.5007 0.8335 0.119 Uiso 1 1 calc R . .
C115 C 0.5001(6) 0.4971(2) 0.9097(5) 0.091(3) Uani 1 1 d . . .
H11F H 0.4630 0.5166 0.8957 0.110 Uiso 1 1 calc R . .
C116 C 0.4792(5) 0.4778(2) 0.9663(4) 0.081(3) Uani 1 1 d . . .
H11G H 0.4286 0.4842 0.9941 0.097 Uiso 1 1 calc R . .
C117 C 0.5349(5) 0.4480(2) 0.9830(3) 0.071(2) Uani 1 1 d . . .
H11H H 0.5191 0.4339 1.0217 0.085 Uiso 1 1 calc R . .
C118 C 0.6387(4) 0.37929(17) 1.1009(3) 0.0449(18) Uani 1 1 d . . .
H11I H 0.6225 0.4036 1.1030 0.054 Uiso 1 1 calc R . .
C119 C 0.6305(4) 0.35901(18) 1.1594(3) 0.0447(19) Uani 1 1 d . . .
H11J H 0.6079 0.3693 1.2004 0.054 Uiso 1 1 calc R . .
C120 C 0.6550(4) 0.32401(18) 1.1586(3) 0.052(2) Uani 1 1 d . . .
H12B H 0.6518 0.3096 1.1987 0.063 Uiso 1 1 calc R . .
C121 C 0.6846(4) 0.31072(17) 1.0962(4) 0.056(2) Uani 1 1 d . . .
H12C H 0.7014 0.2865 1.0925 0.067 Uiso 1 1 calc R . .
C122 C 0.6895(4) 0.33241(19) 1.0402(3) 0.0479(19) Uani 1 1 d . . .
H12D H 0.7093 0.3225 0.9980 0.057 Uiso 1 1 calc R . .
C123 C 0.6902(5) 0.33302(17) 0.8482(3) 0.0331(16) Uani 1 1 d . . .
C124 C 0.7533(4) 0.30649(17) 0.8316(3) 0.0446(18) Uani 1 1 d . . .
H12E H 0.8176 0.3104 0.8385 0.054 Uiso 1 1 calc R . .
C125 C 0.7219(5) 0.27428(17) 0.8050(3) 0.0512(19) Uani 1 1 d . . .
H12F H 0.7644 0.2560 0.7949 0.061 Uiso 1 1 calc R . .
C126 C 0.6283(5) 0.26922(18) 0.7934(3) 0.060(2) Uani 1 1 d . . .
H12G H 0.6064 0.2474 0.7752 0.072 Uiso 1 1 calc R . .
C127 C 0.5669(5) 0.29570(19) 0.8080(3) 0.059(2) Uani 1 1 d . . .
H12H H 0.5030 0.2920 0.7987 0.071 Uiso 1 1 calc R . .
C128 C 0.5968(5) 0.32858(18) 0.8369(3) 0.049(2) Uani 1 1 d . . .
C129 C 0.5271(4) 0.3574(2) 0.8521(5) 0.080(3) Uani 1 1 d . . .
H12I H 0.5592 0.3746 0.8836 0.096 Uiso 1 1 calc R . .
C130 C 0.5005(7) 0.3763(3) 0.7918(5) 0.246(8) Uani 1 1 d . . .
H13B H 0.4556 0.3946 0.8036 0.369 Uiso 1 1 calc R . .
H13C H 0.4724 0.3600 0.7580 0.369 Uiso 1 1 calc R . .
H13D H 0.5549 0.3874 0.7720 0.369 Uiso 1 1 calc R . .
C131 C 0.4467(6) 0.3455(2) 0.8871(4) 0.164(5) Uani 1 1 d . . .
H13E H 0.4057 0.3657 0.8949 0.245 Uiso 1 1 calc R . .
H13F H 0.4652 0.3351 0.9316 0.245 Uiso 1 1 calc R . .
H13G H 0.4142 0.3278 0.8588 0.245 Uiso 1 1 calc R . .
C132 C 0.8788(4) 0.44199(17) 0.9551(3) 0.0389(17) Uani 1 1 d . . .
C133 C 0.9125(4) 0.46392(16) 0.9023(3) 0.0509(19) Uani 1 1 d . . .
H13H H 0.8935 0.4590 0.8560 0.061 Uiso 1 1 calc R . .
C134 C 0.9714(4) 0.49201(16) 0.9139(4) 0.058(2) Uani 1 1 d . . .
H13I H 0.9921 0.5062 0.8769 0.069 Uiso 1 1 calc R . .
C135 C 0.9991(4) 0.49878(18) 0.9811(4) 0.056(2) Uani 1 1 d . . .
H13J H 1.0403 0.5178 0.9908 0.067 Uiso 1 1 calc R . .
C136 C 0.9679(4) 0.47849(18) 1.0340(4) 0.049(2) Uani 1 1 d . . .
H13K H 0.9869 0.4841 1.0800 0.059 Uiso 1 1 calc R . .
C137 C 0.9090(4) 0.44977(17) 1.0224(3) 0.0376(18) Uani 1 1 d . . .
C138 C 0.8738(4) 0.42828(17) 1.0816(3) 0.0478(19) Uani 1 1 d . . .
H13L H 0.8390 0.4078 1.0615 0.057 Uiso 1 1 calc R . .
C139 C 0.8079(4) 0.44877(17) 1.1262(3) 0.079(2) Uani 1 1 d . . .
H13M H 0.7572 0.4582 1.0973 0.119 Uiso 1 1 calc R . .
H13N H 0.8410 0.4684 1.1489 0.119 Uiso 1 1 calc R . .
H13O H 0.7830 0.4330 1.1614 0.119 Uiso 1 1 calc R . .
C140 C 0.9536(4) 0.41330(17) 1.1266(3) 0.085(3) Uani 1 1 d . . .
H14B H 0.9959 0.4001 1.0974 0.128 Uiso 1 1 calc R . .
H14C H 0.9288 0.3975 1.1616 0.128 Uiso 1 1 calc R . .
H14D H 0.9870 0.4328 1.1493 0.128 Uiso 1 1 calc R . .
C141 C 0.9842(4) 0.33349(16) 0.9293(3) 0.0346(17) Uani 1 1 d . . .
C142 C 0.9424(4) 0.33740(15) 0.9918(3) 0.0406(18) Uani 1 1 d . . .
H14E H 0.8932 0.3539 0.9946 0.049 Uiso 1 1 calc R . .
C143 C 0.9680(5) 0.31852(19) 1.0519(3) 0.055(2) Uani 1 1 d . . .
H14F H 0.9372 0.3222 1.0941 0.066 Uiso 1 1 calc R . .
C144 C 1.0400(5) 0.29421(18) 1.0477(4) 0.057(2) Uani 1 1 d . . .
H14G H 1.0592 0.2810 1.0872 0.069 Uiso 1 1 calc R . .
C145 C 1.0827(5) 0.28958(17) 0.9864(4) 0.052(2) Uani 1 1 d . . .
H14H H 1.1310 0.2727 0.9838 0.062 Uiso 1 1 calc R . .
C146 C 1.0579(4) 0.30874(16) 0.9273(4) 0.0391(18) Uani 1 1 d . . .
C147 C 1.1059(4) 0.30208(17) 0.8599(3) 0.0471(19) Uani 1 1 d . . .
H14I H 1.1127 0.3255 0.8366 0.057 Uiso 1 1 calc R . .
C148 C 1.0459(4) 0.27919(17) 0.8127(3) 0.083(2) Uani 1 1 d . . .
H14J H 0.9841 0.2896 0.8082 0.125 Uiso 1 1 calc R . .
H14K H 1.0413 0.2554 0.8323 0.125 Uiso 1 1 calc R . .
H14L H 1.0735 0.2778 0.7671 0.125 Uiso 1 1 calc R . .
C149 C 1.2018(4) 0.28601(19) 0.8666(3) 0.097(3) Uani 1 1 d . . .
H14M H 1.2270 0.2827 0.8205 0.145 Uiso 1 1 calc R . .
H14N H 1.1981 0.2631 0.8900 0.145 Uiso 1 1 calc R . .
H14O H 1.2422 0.3019 0.8936 0.145 Uiso 1 1 calc R . .
C150 C 0.8496(4) 0.42272(16) 0.7409(3) 0.0350(17) Uani 1 1 d . . .
C151 C 0.7559(4) 0.42773(16) 0.7487(3) 0.0419(17) Uani 1 1 d . . .
H15B H 0.7242 0.4134 0.7807 0.050 Uiso 1 1 calc R . .
C152 C 0.7058(4) 0.45330(17) 0.7108(3) 0.0455(18) Uani 1 1 d . . .
H15C H 0.6412 0.4559 0.7161 0.055 Uiso 1 1 calc R . .
C153 C 0.7527(5) 0.47452(17) 0.6658(3) 0.052(2) Uani 1 1 d . . .
H15D H 0.7208 0.4924 0.6404 0.062 Uiso 1 1 calc R . .
C154 C 0.8439(5) 0.46986(17) 0.6579(3) 0.0452(18) Uani 1 1 d . . .
H15E H 0.8747 0.4848 0.6264 0.054 Uiso 1 1 calc R . .
C155 C 0.8962(4) 0.44416(16) 0.6937(3) 0.0350(16) Uani 1 1 d . . .
C156 C 0.9979(4) 0.44092(16) 0.6825(3) 0.0423(18) Uani 1 1 d . . .
H15F H 1.0190 0.4190 0.7070 0.051 Uiso 1 1 calc R . .
C157 C 1.0235(4) 0.43674(16) 0.6063(3) 0.063(2) Uani 1 1 d . . .
H15G H 0.9891 0.4168 0.5859 0.094 Uiso 1 1 calc R . .
H15H H 1.0899 0.4322 0.6034 0.094 Uiso 1 1 calc R . .
H15I H 1.0078 0.4585 0.5811 0.094 Uiso 1 1 calc R . .
C158 C 1.0506(4) 0.47165(15) 0.7156(3) 0.056(2) Uani 1 1 d . . .
H15J H 1.0334 0.4739 0.7641 0.084 Uiso 1 1 calc R . .
H15K H 1.0352 0.4936 0.6909 0.084 Uiso 1 1 calc R . .
H15L H 1.1171 0.4672 0.7132 0.084 Uiso 1 1 calc R . .
C159 C 0.9501(6) 0.34543(18) 0.6571(4) 0.064(2) Uani 1 1 d . . .
H15M H 0.8928 0.3508 0.6775 0.077 Uiso 1 1 calc R . .
C160 C 0.9501(6) 0.3348(2) 0.5898(4) 0.085(3) Uani 1 1 d . . .
H16A H 0.8938 0.3330 0.5640 0.102 Uiso 1 1 calc R . .
C161 C 1.0330(8) 0.3268(2) 0.5594(5) 0.107(4) Uani 1 1 d . . .
H16B H 1.0348 0.3189 0.5129 0.129 Uiso 1 1 calc R . .
C162 C 1.1107(6) 0.3306(2) 0.5979(5) 0.087(3) Uani 1 1 d . . .
H16C H 1.1691 0.3260 0.5785 0.104 Uiso 1 1 calc R . .
C163 C 1.1053(6) 0.34106(18) 0.6654(4) 0.068(2) Uani 1 1 d . . .
H16D H 1.1609 0.3431 0.6921 0.082 Uiso 1 1 calc R . .
C164 C 1.1157(5) 0.41189(19) 0.8907(4) 0.053(2) Uani 1 1 d . . .
H16E H 1.0628 0.4052 0.9156 0.063 Uiso 1 1 calc R . .
C165 C 1.1774(6) 0.4337(2) 0.9219(4) 0.084(3) Uani 1 1 d . . .
H16F H 1.1666 0.4420 0.9673 0.101 Uiso 1 1 calc R . .
C166 C 1.2541(7) 0.4439(2) 0.8893(6) 0.101(4) Uani 1 1 d . . .
H16G H 1.2976 0.4595 0.9106 0.121 Uiso 1 1 calc R . .
C167 C 1.2669(6) 0.4306(2) 0.8234(6) 0.106(4) Uani 1 1 d . . .
H16H H 1.3201 0.4364 0.7979 0.127 Uiso 1 1 calc R . .
C168 C 1.1991(6) 0.40855(19) 0.7965(4) 0.068(2) Uani 1 1 d . . .
H16I H 1.2077 0.3994 0.7515 0.081 Uiso 1 1 calc R . .
C169 C 0.6069(4) 0.33431(18) 0.5216(3) 0.0498(19) Uani 1 1 d . . .
H16J H 0.5825 0.3264 0.4784 0.060 Uiso 1 1 calc R . .
C170 C 0.6235(5) 0.30968(19) 0.5725(4) 0.063(2) Uani 1 1 d . . .
H17B H 0.6088 0.2855 0.5653 0.076 Uiso 1 1 calc R . .
C171 C 0.6621(5) 0.3211(2) 0.6343(4) 0.068(2) Uani 1 1 d . . .
H17C H 0.6750 0.3047 0.6705 0.081 Uiso 1 1 calc R . .
C172 C 0.6817(4) 0.3561(2) 0.6431(3) 0.057(2) Uani 1 1 d . . .
H17D H 0.7084 0.3647 0.6852 0.069 Uiso 1 1 calc R . .
C173 C 0.6618(4) 0.37844(18) 0.5896(3) 0.0482(19) Uani 1 1 d . . .
H17E H 0.6764 0.4028 0.5955 0.058 Uiso 1 1 calc R . .
C174 C 0.7550(5) 0.45607(18) 0.4766(3) 0.053(2) Uani 1 1 d . . .
H17F H 0.7737 0.4428 0.5162 0.064 Uiso 1 1 calc R . .
C175 C 0.8091(4) 0.48407(19) 0.4578(4) 0.064(2) Uani 1 1 d . . .
H17G H 0.8624 0.4904 0.4846 0.077 Uiso 1 1 calc R . .
C176 C 0.7845(6) 0.50297(19) 0.3989(4) 0.072(2) Uani 1 1 d . . .
H17H H 0.8211 0.5222 0.3837 0.087 Uiso 1 1 calc R . .
C177 C 0.7044(6) 0.49296(19) 0.3627(4) 0.086(3) Uani 1 1 d . . .
H17I H 0.6849 0.5051 0.3219 0.103 Uiso 1 1 calc R . .
C178 C 0.6544(5) 0.46495(19) 0.3876(4) 0.070(2) Uani 1 1 d . . .
H17J H 0.5992 0.4586 0.3632 0.084 Uiso 1 1 calc R . .
C179 C 0.6069(5) 0.34337(17) 0.3487(3) 0.0343(17) Uani 1 1 d . . .
C180 C 0.5493(4) 0.31456(17) 0.3337(3) 0.0427(18) Uani 1 1 d . . .
H18D H 0.4848 0.3184 0.3283 0.051 Uiso 1 1 calc R . .
C181 C 0.5834(6) 0.28080(17) 0.3264(3) 0.067(2) Uani 1 1 d . . .
H18E H 0.5427 0.2616 0.3168 0.081 Uiso 1 1 calc R . .
C182 C 0.6778(6) 0.27502(17) 0.3331(3) 0.066(2) Uani 1 1 d . . .
H18F H 0.7020 0.2517 0.3299 0.079 Uiso 1 1 calc R . .
C183 C 0.7357(5) 0.3030(2) 0.3444(3) 0.065(2) Uani 1 1 d . . .
H18G H 0.8003 0.2989 0.3472 0.077 Uiso 1 1 calc R . .
C184 C 0.7034(4) 0.33745(17) 0.3521(3) 0.0384(17) Uani 1 1 d . . .
C185 C 0.7689(4) 0.36796(19) 0.3632(4) 0.065(2) Uani 1 1 d . . .
H18H H 0.7309 0.3879 0.3812 0.078 Uiso 1 1 calc R . .
C186 C 0.8104(6) 0.3812(2) 0.2993(4) 0.189(6) Uani 1 1 d . . .
H18I H 0.8519 0.4009 0.3105 0.283 Uiso 1 1 calc R . .
H18J H 0.7614 0.3893 0.2673 0.283 Uiso 1 1 calc R . .
H18K H 0.8453 0.3622 0.2777 0.283 Uiso 1 1 calc R . .
C187 C 0.8439(5) 0.36145(19) 0.4171(3) 0.105(3) Uani 1 1 d . . .
H18L H 0.8833 0.3824 0.4213 0.158 Uiso 1 1 calc R . .
H18M H 0.8812 0.3411 0.4033 0.158 Uiso 1 1 calc R . .
H18N H 0.8159 0.3565 0.4616 0.158 Uiso 1 1 calc R . .
C188 C 0.4027(4) 0.44507(16) 0.4529(3) 0.0373(17) Uani 1 1 d . . .
C189 C 0.3693(4) 0.47025(16) 0.4057(3) 0.0433(18) Uani 1 1 d . . .
H18O H 0.3907 0.4697 0.3597 0.052 Uiso 1 1 calc R . .
C190 C 0.3065(5) 0.49581(17) 0.4234(4) 0.062(2) Uani 1 1 d . . .
H19D H 0.2858 0.5128 0.3904 0.074 Uiso 1 1 calc R . .
C191 C 0.2743(4) 0.49649(17) 0.4893(4) 0.055(2) Uani 1 1 d . . .
H19E H 0.2310 0.5140 0.5025 0.066 Uiso 1 1 calc R . .
C192 C 0.3059(4) 0.47110(18) 0.5368(3) 0.0473(19) Uani 1 1 d . . .
H19F H 0.2824 0.4714 0.5822 0.057 Uiso 1 1 calc R . .
C193 C 0.3695(4) 0.44580(17) 0.5206(3) 0.0406(18) Uani 1 1 d . . .
C194 C 0.4059(4) 0.41900(17) 0.5730(3) 0.0488(19) Uani 1 1 d . . .
H19G H 0.4442 0.4014 0.5479 0.059 Uiso 1 1 calc R . .
C195 C 0.4663(5) 0.43589(18) 0.6279(3) 0.089(3) Uani 1 1 d . . .
H19H H 0.5165 0.4488 0.6061 0.134 Uiso 1 1 calc R . .
H19I H 0.4924 0.4175 0.6583 0.134 Uiso 1 1 calc R . .
H19J H 0.4296 0.4523 0.6550 0.134 Uiso 1 1 calc R . .
C196 C 0.3264(4) 0.39861(18) 0.6075(3) 0.090(3) Uani 1 1 d . . .
H19K H 0.3523 0.3816 0.6409 0.135 Uiso 1 1 calc R . .
H19L H 0.2900 0.3860 0.5721 0.135 Uiso 1 1 calc R . .
H19M H 0.2866 0.4153 0.6315 0.135 Uiso 1 1 calc R . .
C197 C 0.3122(4) 0.33659(16) 0.3886(3) 0.0363(17) Uani 1 1 d . . .
C198 C 0.3660(4) 0.33158(15) 0.4499(3) 0.0421(18) Uani 1 1 d . . .
H19N H 0.4199 0.3455 0.4572 0.051 Uiso 1 1 calc R . .
C199 C 0.3430(5) 0.30726(18) 0.4991(3) 0.056(2) Uani 1 1 d . . .
H19O H 0.3799 0.3050 0.5401 0.067 Uiso 1 1 calc R . .
C200 C 0.2670(5) 0.28616(17) 0.4892(4) 0.059(2) Uani 1 1 d . . .
H20A H 0.2515 0.2687 0.5223 0.071 Uiso 1 1 calc R . .
C201 C 0.2141(4) 0.29079(16) 0.4308(4) 0.049(2) Uani 1 1 d . . .
H20B H 0.1610 0.2763 0.4244 0.059 Uiso 1 1 calc R . .
C202 C 0.2334(5) 0.31568(17) 0.3795(3) 0.0446(18) Uani 1 1 d . . .
C203 C 0.1744(4) 0.31759(18) 0.3135(4) 0.052(2) Uani 1 1 d . . .
H20C H 0.1960 0.3385 0.2868 0.063 Uiso 1 1 calc R . .
C204 C 0.0727(5) 0.32381(19) 0.3293(4) 0.093(3) Uani 1 1 d . . .
H20D H 0.0365 0.3249 0.2859 0.140 Uiso 1 1 calc R . .
H20E H 0.0663 0.3461 0.3544 0.140 Uiso 1 1 calc R . .
H20F H 0.0500 0.3043 0.3576 0.140 Uiso 1 1 calc R . .
C205 C 0.1845(5) 0.28567(18) 0.2679(3) 0.091(3) Uani 1 1 d . . .
H20G H 0.2499 0.2820 0.2583 0.137 Uiso 1 1 calc R . .
H20H H 0.1500 0.2894 0.2244 0.137 Uiso 1 1 calc R . .
H20I H 0.1603 0.2648 0.2914 0.137 Uiso 1 1 calc R . .
C206 C 0.4333(4) 0.44013(16) 0.2293(3) 0.0315(16) Uani 1 1 d . . .
C207 C 0.5310(4) 0.44318(15) 0.2312(3) 0.0368(17) Uani 1 1 d . . .
H20J H 0.5672 0.4273 0.2585 0.044 Uiso 1 1 calc R . .
C208 C 0.5740(4) 0.46975(17) 0.1927(3) 0.0484(19) Uani 1 1 d . . .
H20K H 0.6395 0.4712 0.1927 0.058 Uiso 1 1 calc R . .
C209 C 0.5215(5) 0.49384(18) 0.1549(3) 0.059(2) Uani 1 1 d . . .
H20L H 0.5499 0.5126 0.1307 0.071 Uiso 1 1 calc R . .
C210 C 0.4260(5) 0.48968(17) 0.1533(3) 0.053(2) Uani 1 1 d . . .
H21B H 0.3897 0.5055 0.1258 0.063 Uiso 1 1 calc R . .
C211 C 0.3819(4) 0.46378(15) 0.1897(3) 0.0327(16) Uani 1 1 d . . .
C212 C 0.2769(4) 0.46195(15) 0.1855(3) 0.0376(17) Uani 1 1 d . . .
H21C H 0.2572 0.4404 0.2113 0.045 Uiso 1 1 calc R . .
C213 C 0.2338(4) 0.49360(16) 0.2188(3) 0.062(2) Uani 1 1 d . . .
H21D H 0.2569 0.4956 0.2667 0.094 Uiso 1 1 calc R . .
H21E H 0.1666 0.4908 0.2183 0.094 Uiso 1 1 calc R . .
H21F H 0.2500 0.5150 0.1932 0.094 Uiso 1 1 calc R . .
C214 C 0.2413(4) 0.45833(16) 0.1101(3) 0.060(2) Uani 1 1 d . . .
H21G H 0.1737 0.4572 0.1091 0.090 Uiso 1 1 calc R . .
H21H H 0.2662 0.4367 0.0899 0.090 Uiso 1 1 calc R . .
H21I H 0.2614 0.4788 0.0833 0.090 Uiso 1 1 calc R . .
C215 C 0.3500(5) 0.36722(16) 0.1384(4) 0.055(2) Uani 1 1 d . . .
H21J H 0.4053 0.3696 0.1654 0.066 Uiso 1 1 calc R . .
C216 C 0.3566(5) 0.36180(17) 0.0674(4) 0.062(2) Uani 1 1 d . . .
H21K H 0.4151 0.3601 0.0466 0.074 Uiso 1 1 calc R . .
C217 C 0.2751(6) 0.35889(17) 0.0274(3) 0.065(2) Uani 1 1 d . . .
H21L H 0.2775 0.3557 -0.0212 0.079 Uiso 1 1 calc R . .
C218 C 0.1913(5) 0.36073(16) 0.0596(3) 0.056(2) Uani 1 1 d . . .
H21M H 0.1348 0.3588 0.0339 0.067 Uiso 1 1 calc R . .
C219 C 0.1924(5) 0.36544(16) 0.1302(4) 0.0470(19) Uani 1 1 d . . .
H21N H 0.1348 0.3661 0.1526 0.056 Uiso 1 1 calc R . .
C220 C 0.1795(4) 0.41311(17) 0.3891(4) 0.0474(19) Uani 1 1 d . . .
H22B H 0.2326 0.4035 0.4117 0.057 Uiso 1 1 calc R . .
C221 C 0.1142(5) 0.4286(2) 0.4278(4) 0.075(3) Uani 1 1 d . . .
H22C H 0.1219 0.4292 0.4767 0.090 Uiso 1 1 calc R . .
C222 C 0.0384(6) 0.4430(2) 0.3976(5) 0.082(3) Uani 1 1 d . . .
H22D H -0.0076 0.4537 0.4248 0.098 Uiso 1 1 calc R . .
C223 C 0.0288(5) 0.4419(2) 0.3271(5) 0.076(3) Uani 1 1 d . . .
H22E H -0.0232 0.4522 0.3040 0.092 Uiso 1 1 calc R . .
C224 C 0.0971(5) 0.42537(17) 0.2907(3) 0.054(2) Uani 1 1 d . . .
H22F H 0.0902 0.4243 0.2418 0.064 Uiso 1 1 calc R . .

loop_
_atom_site_aniso_label
_atom_site_aniso_U_11
_atom_site_aniso_U_22
_atom_site_aniso_U_33
_atom_site_aniso_U_23
_atom_site_aniso_U_13
_atom_site_aniso_U_12
Li1 0.017(6) 0.070(9) 0.043(7) 0.004(6) -0.012(5) -0.009(6)
Li2 0.033(7) 0.052(8) 0.036(7) 0.014(6) -0.005(5) -0.012(5)
Li3 0.026(6) 0.053(7) 0.063(8) -0.017(7) 0.012(5) -0.004(6)
Li4 0.041(7) 0.049(8) 0.047(7) -0.012(6) 0.002(5) -0.003(6)
Li5 0.053(7) 0.061(8) 0.030(6) -0.004(6) 0.017(5) 0.024(6)
Li6 0.045(7) 0.042(7) 0.038(7) -0.001(6) 0.010(5) -0.002(6)
Li7 0.047(8) 0.057(8) 0.063(9) -0.015(6) -0.006(6) -0.006(6)
Li8 0.030(6) 0.059(8) 0.045(7) 0.000(6) 0.002(5) 0.003(6)
Co1 0.0322(5) 0.0449(6) 0.0399(6) 0.0031(5) 0.0011(4) -0.0003(5)
Co2 0.0316(5) 0.0387(6) 0.0378(5) 0.0010(5) 0.0033(4) 0.0006(5)
Co3 0.0364(5) 0.0372(6) 0.0382(6) 0.0001(5) 0.0033(4) 0.0013(4)
Co4 0.0345(5) 0.0382(6) 0.0386(6) 0.0020(5) -0.0004(4) 0.0039(4)
N1 0.043(4) 0.046(4) 0.047(4) -0.008(3) -0.003(3) 0.002(3)
N2 0.043(4) 0.069(5) 0.049(4) -0.003(3) -0.002(3) -0.001(3)
N3 0.070(5) 0.056(5) 0.090(5) -0.026(4) 0.039(4) -0.020(4)
N4 0.048(4) 0.059(5) 0.048(4) -0.011(4) -0.006(3) 0.002(3)
N5 0.043(4) 0.061(4) 0.036(4) -0.012(3) -0.007(3) 0.005(3)
N6 0.046(4) 0.067(4) 0.039(4) -0.018(3) 0.009(3) 0.003(3)
N7 0.039(4) 0.039(4) 0.075(4) 0.003(3) 0.008(3) -0.004(3)
N8 0.053(4) 0.039(4) 0.037(4) -0.007(3) 0.010(3) -0.002(3)
N9 0.046(4) 0.038(4) 0.046(4) -0.004(3) 0.008(3) -0.002(3)
N10 0.056(4) 0.054(4) 0.038(4) -0.002(3) 0.014(3) 0.007(3)
N11 0.061(5) 0.056(4) 0.047(4) -0.008(3) 0.008(4) 0.018(4)
N12 0.029(4) 0.055(4) 0.048(4) 0.003(3) 0.004(3) 0.005(3)
N13 0.042(4) 0.042(4) 0.042(4) 0.007(3) 0.001(3) 0.006(3)
N14 0.060(4) 0.043(4) 0.033(4) 0.005(3) -0.007(3) 0.008(3)
N15 0.035(4) 0.047(4) 0.042(4) -0.003(3) 0.008(3) -0.004(3)
N16 0.033(4) 0.043(4) 0.056(4) 0.005(3) -0.007(3) -0.004(3)
O1 0.034(3) 0.039(3) 0.046(3) 0.011(2) -0.003(2) -0.005(2)
O2 0.029(3) 0.051(3) 0.043(3) 0.015(2) 0.001(2) -0.013(2)
O3 0.032(3) 0.041(3) 0.038(3) -0.005(2) 0.008(2) 0.007(2)
O4 0.030(3) 0.041(3) 0.046(3) -0.008(2) -0.007(2) 0.006(2)
O5 0.030(3) 0.042(3) 0.042(3) 0.010(2) 0.004(2) 0.011(2)
O6 0.034(3) 0.042(3) 0.038(3) 0.006(2) -0.002(2) 0.006(2)
O7 0.040(3) 0.038(3) 0.040(3) -0.007(2) 0.005(2) 0.000(2)
O8 0.030(3) 0.032(3) 0.046(3) -0.005(2) 0.005(2) -0.009(2)
O9 0.036(3) 0.041(3) 0.031(3) 0.007(2) -0.002(2) 0.011(2)
O10 0.034(3) 0.041(3) 0.036(3) 0.005(2) 0.008(2) 0.004(2)
O11 0.034(3) 0.045(3) 0.032(3) -0.005(2) 0.003(2) -0.003(2)
O12 0.033(3) 0.036(3) 0.047(3) -0.007(2) 0.001(2) -0.011(2)
O13 0.032(3) 0.031(3) 0.049(3) -0.006(2) -0.001(2) 0.004(2)
O14 0.044(3) 0.035(3) 0.037(3) 0.002(2) -0.002(2) 0.009(2)
O15 0.032(3) 0.039(3) 0.047(3) 0.018(2) 0.003(2) -0.003(2)
O16 0.038(3) 0.032(3) 0.036(3) 0.005(2) 0.006(2) -0.007(2)
C1 0.054(6) 0.071(6) 0.060(6) -0.010(5) -0.006(5) 0.003(5)
C2 0.038(5) 0.085(6) 0.093(7) -0.023(6) -0.009(5) 0.024(4)
C3 0.053(6) 0.080(6) 0.085(7) -0.034(6) 0.010(5) 0.004(5)
C4 0.058(6) 0.066(6) 0.058(5) -0.007(4) 0.023(5) 0.006(4)
C5 0.039(5) 0.049(5) 0.048(5) -0.006(4) -0.001(4) 0.001(4)
C6 0.043(5) 0.083(6) 0.056(6) 0.003(5) 0.003(4) -0.014(4)
C7 0.069(6) 0.077(6) 0.033(5) 0.005(4) -0.022(5) -0.028(5)
C8 0.063(6) 0.080(6) 0.047(5) -0.019(4) 0.017(5) -0.016(5)
C9 0.044(5) 0.096(7) 0.059(6) -0.020(5) 0.004(5) -0.006(5)
C10 0.034(5) 0.074(5) 0.043(5) -0.008(4) 0.003(4) 0.000(4)
C11 0.030(5) 0.052(5) 0.030(4) -0.002(4) 0.003(3) -0.005(4)
C12 0.052(5) 0.047(5) 0.046(5) -0.004(4) 0.004(4) -0.012(4)
C13 0.053(5) 0.075(6) 0.055(5) -0.016(5) 0.010(4) -0.021(5)
C14 0.076(7) 0.073(6) 0.044(5) 0.011(4) 0.006(5) -0.029(5)
C15 0.063(6) 0.060(5) 0.055(5) 0.003(4) -0.003(5) -0.013(5)
C16 0.048(5) 0.050(5) 0.047(5) 0.005(4) 0.005(4) -0.009(4)
C17 0.059(6) 0.066(6) 0.081(6) 0.035(5) -0.004(5) 0.000(5)
C18 0.076(6) 0.141(9) 0.105(8) 0.060(6) -0.039(6) -0.021(6)
C19 0.089(7) 0.098(7) 0.165(9) 0.013(7) 0.010(6) 0.033(6)
C20 0.024(4) 0.037(4) 0.040(5) -0.001(4) -0.002(4) 0.006(3)
C21 0.033(4) 0.048(5) 0.062(5) 0.001(4) 0.010(4) -0.014(4)
C22 0.072(6) 0.059(5) 0.039(5) 0.005(4) 0.001(4) 0.006(4)
C23 0.082(6) 0.038(5) 0.058(6) -0.015(4) 0.032(5) -0.012(5)
C24 0.038(5) 0.053(5) 0.071(6) -0.018(5) 0.023(4) -0.014(4)
C25 0.025(4) 0.035(4) 0.059(5) 0.002(4) 0.015(4) 0.002(3)
C26 0.034(5) 0.040(5) 0.074(6) -0.014(4) 0.014(4) -0.006(3)
C27 0.029(5) 0.081(6) 0.122(7) 0.010(5) -0.002(4) -0.002(4)
C28 0.092(7) 0.113(7) 0.083(6) -0.025(6) -0.021(5) 0.044(6)
C29 0.027(4) 0.038(5) 0.043(5) -0.002(4) 0.003(4) -0.009(4)
C30 0.038(4) 0.046(5) 0.052(5) -0.009(4) 0.020(4) -0.001(4)
C31 0.072(6) 0.036(5) 0.061(6) -0.019(4) -0.004(5) 0.009(4)
C32 0.060(6) 0.060(6) 0.072(6) -0.035(5) -0.014(5) 0.027(4)
C33 0.048(5) 0.073(6) 0.044(5) -0.013(4) 0.011(4) -0.001(4)
C34 0.036(5) 0.043(5) 0.051(5) -0.017(4) -0.010(4) 0.000(4)
C35 0.044(5) 0.074(6) 0.048(5) -0.014(4) 0.011(4) 0.000(4)
C36 0.068(5) 0.070(6) 0.076(5) -0.013(5) 0.020(4) -0.008(4)
C37 0.056(5) 0.102(6) 0.063(5) 0.010(5) -0.010(4) -0.004(4)
C38 0.042(5) 0.042(5) 0.030(4) 0.002(4) 0.007(3) 0.009(4)
C39 0.045(5) 0.040(5) 0.056(5) -0.007(4) 0.007(4) -0.009(4)
C40 0.079(6) 0.049(6) 0.079(6) -0.012(5) 0.051(5) -0.025(5)
C41 0.118(8) 0.030(5) 0.075(6) -0.006(4) 0.031(6) -0.005(5)
C42 0.056(5) 0.041(5) 0.074(6) 0.001(4) 0.016(4) 0.033(4)
C43 0.042(5) 0.045(5) 0.028(4) 0.004(3) 0.009(3) -0.001(4)
C44 0.032(4) 0.060(5) 0.045(5) 0.005(4) 0.003(4) 0.013(4)
C45 0.058(5) 0.059(5) 0.077(6) 0.001(4) -0.010(4) -0.016(4)
C46 0.057(5) 0.096(6) 0.072(6) 0.008(5) -0.011(4) 0.003(4)
C47 0.126(8) 0.055(6) 0.079(6) -0.031(5) 0.056(5) -0.037(5)
C48 0.160(9) 0.065(6) 0.076(6) -0.021(5) 0.064(6) -0.048(6)
C49 0.088(7) 0.045(6) 0.128(9) -0.035(6) 0.009(6) -0.014(5)
C50 0.068(6) 0.075(7) 0.122(8) 0.007(6) 0.033(5) -0.006(5)
C51 0.080(7) 0.065(6) 0.089(7) -0.008(5) -0.001(6) 0.014(5)
C52 0.058(5) 0.078(7) 0.075(6) -0.015(6) -0.007(5) 0.020(5)
C53 0.079(7) 0.151(11) 0.052(7) -0.014(8) -0.010(6) 0.046(8)
C54 0.117(9) 0.138(11) 0.069(8) 0.047(9) 0.010(7) 0.033(8)
C55 0.115(8) 0.073(7) 0.079(7) 0.036(6) 0.020(6) 0.023(6)
C56 0.037(5) 0.076(6) 0.050(6) 0.009(5) 0.013(4) 0.006(4)
C57 0.056(6) 0.115(7) 0.048(5) -0.023(5) 0.026(5) -0.024(5)
C58 0.046(6) 0.091(7) 0.077(7) -0.027(5) 0.005(5) -0.025(5)
C59 0.044(5) 0.053(5) 0.103(7) -0.007(5) 0.000(5) -0.010(4)
C60 0.071(6) 0.066(6) 0.062(6) -0.009(5) -0.026(5) -0.023(5)
C61 0.062(6) 0.038(5) 0.060(6) 0.006(4) -0.006(4) -0.013(4)
C62 0.035(5) 0.084(6) 0.053(5) -0.005(4) -0.015(4) 0.011(4)
C63 0.055(6) 0.112(7) 0.050(6) -0.023(5) -0.015(5) 0.000(5)
C64 0.082(7) 0.094(7) 0.047(6) -0.025(5) 0.014(5) -0.009(5)
C65 0.062(6) 0.094(7) 0.063(6) -0.033(5) 0.015(5) -0.019(5)
C66 0.052(6) 0.098(6) 0.051(5) -0.026(5) 0.005(4) -0.006(5)
C67 0.045(5) 0.034(4) 0.031(4) -0.007(4) -0.004(4) -0.001(4)
C68 0.049(5) 0.048(5) 0.054(5) 0.003(4) -0.012(4) 0.003(4)
C69 0.068(6) 0.059(6) 0.078(6) -0.011(5) -0.025(5) 0.012(5)
C70 0.118(8) 0.028(5) 0.070(7) -0.009(4) -0.034(6) 0.025(5)
C71 0.114(8) 0.058(6) 0.049(5) 0.017(4) -0.012(6) 0.013(6)
C72 0.082(6) 0.037(5) 0.032(5) 0.007(4) -0.006(4) 0.000(4)
C73 0.078(7) 0.069(6) 0.092(7) 0.017(5) 0.028(5) -0.010(5)
C74 0.196(10) 0.123(8) 0.080(7) 0.025(6) 0.085(7) 0.015(7)
C75 0.109(7) 0.077(6) 0.160(9) -0.001(6) 0.041(6) -0.045(6)
C76 0.036(5) 0.029(4) 0.044(5) -0.009(4) -0.015(4) 0.000(4)
C77 0.033(4) 0.045(5) 0.058(5) 0.016(4) -0.012(4) 0.000(4)
C78 0.058(6) 0.057(5) 0.064(6) 0.016(5) -0.005(4) -0.008(4)
C79 0.076(7) 0.038(5) 0.101(8) 0.023(5) -0.040(6) -0.012(5)
C80 0.038(5) 0.044(5) 0.099(7) -0.005(5) -0.020(5) 0.008(4)
C81 0.049(5) 0.024(4) 0.065(6) -0.012(4) -0.022(4) 0.012(4)
C82 0.042(5) 0.056(5) 0.069(6) -0.030(4) -0.007(4) 0.020(4)
C83 0.054(6) 0.231(11) 0.105(7) -0.058(7) -0.008(5) 0.049(7)
C84 0.112(8) 0.126(8) 0.100(7) -0.052(6) 0.001(6) -0.024(6)
C85 0.018(4) 0.027(4) 0.058(5) -0.009(4) -0.002(4) 0.010(3)
C86 0.046(5) 0.039(5) 0.037(4) -0.010(4) 0.006(4) -0.008(4)
C87 0.059(5) 0.043(5) 0.053(6) -0.002(4) 0.011(4) -0.001(4)
C88 0.033(5) 0.065(5) 0.074(6) -0.009(5) 0.006(4) -0.008(4)
C89 0.047(5) 0.074(6) 0.066(6) -0.036(5) -0.003(4) -0.012(4)
C90 0.037(5) 0.045(5) 0.038(5) -0.007(4) 0.006(4) 0.008(4)
C91 0.050(5) 0.075(6) 0.044(5) -0.009(5) -0.001(4) -0.013(4)
C92 0.119(7) 0.084(6) 0.085(6) 0.005(5) 0.045(5) 0.038(5)
C93 0.134(7) 0.061(6) 0.079(6) 0.006(5) 0.035(5) 0.023(5)
C94 0.030(4) 0.036(4) 0.032(4) 0.009(3) 0.001(3) -0.003(4)
C95 0.052(5) 0.029(4) 0.038(4) -0.008(3) -0.003(4) -0.001(4)
C96 0.056(5) 0.046(5) 0.051(5) 0.000(4) 0.005(4) 0.009(4)
C97 0.094(7) 0.029(4) 0.035(5) 0.001(3) -0.006(5) -0.010(5)
C98 0.041(5) 0.052(5) 0.054(5) 0.002(4) 0.003(4) -0.014(4)
C99 0.040(5) 0.026(4) 0.036(4) 0.002(3) 0.002(3) -0.001(3)
C100 0.023(4) 0.072(6) 0.076(6) -0.027(5) 0.014(4) -0.011(4)
C101 0.076(6) 0.107(7) 0.096(7) 0.028(5) 0.016(5) 0.058(5)
C102 0.050(5) 0.126(7) 0.084(6) -0.021(5) 0.018(4) -0.018(5)
C103 0.070(6) 0.043(5) 0.091(6) 0.009(5) 0.019(5) 0.023(5)
C104 0.099(7) 0.045(5) 0.090(6) 0.017(4) 0.018(5) 0.011(5)
C105 0.070(6) 0.052(6) 0.066(5) -0.007(4) 0.009(5) 0.025(5)
C106 0.036(5) 0.052(5) 0.082(6) -0.021(5) 0.006(4) 0.005(4)
C107 0.047(5) 0.060(5) 0.067(5) -0.006(4) 0.010(4) -0.014(4)
C108 0.036(4) 0.041(5) 0.049(5) -0.005(4) 0.000(4) -0.010(4)
C109 0.039(4) 0.061(5) 0.034(5) -0.008(4) -0.001(3) -0.009(4)
C110 0.065(5) 0.051(5) 0.039(5) 0.017(4) 0.010(4) -0.004(4)
C111 0.075(5) 0.030(4) 0.059(5) 0.005(4) 0.027(4) -0.006(4)
C112 0.044(5) 0.039(5) 0.049(5) -0.003(4) 0.014(4) 0.002(4)
C113 0.065(6) 0.054(6) 0.074(6) 0.003(5) 0.005(5) 0.007(5)
C114 0.142(10) 0.073(7) 0.082(7) 0.029(5) 0.001(7) 0.029(6)
C115 0.091(8) 0.082(7) 0.099(8) -0.018(6) -0.022(6) 0.041(6)
C116 0.059(6) 0.128(9) 0.054(6) -0.023(6) -0.006(5) 0.022(6)
C117 0.062(6) 0.105(7) 0.046(5) -0.002(5) 0.001(5) 0.007(5)
C118 0.057(5) 0.036(5) 0.043(4) -0.009(4) 0.010(4) -0.002(4)
C119 0.050(5) 0.049(5) 0.035(5) -0.004(4) 0.012(4) -0.001(4)
C120 0.067(5) 0.045(5) 0.045(5) 0.003(4) 0.018(4) -0.006(4)
C121 0.072(5) 0.041(5) 0.056(5) 0.005(4) 0.014(4) 0.012(4)
C122 0.057(5) 0.058(5) 0.029(5) -0.004(4) 0.014(4) 0.007(4)
C123 0.046(5) 0.032(4) 0.021(4) 0.006(3) 0.002(3) 0.004(4)
C124 0.039(4) 0.035(4) 0.061(5) 0.006(4) 0.003(4) -0.011(4)
C125 0.057(5) 0.049(5) 0.049(5) 0.005(4) 0.010(4) 0.006(4)
C126 0.076(6) 0.050(5) 0.055(5) 0.002(4) -0.003(5) -0.026(5)
C127 0.043(5) 0.060(6) 0.075(6) -0.002(5) -0.004(4) -0.017(4)
C128 0.025(4) 0.054(5) 0.067(5) 0.001(4) 0.000(4) -0.008(4)
C129 0.019(5) 0.071(6) 0.150(9) -0.030(6) 0.005(5) -0.006(4)
C130 0.290(15) 0.277(14) 0.178(11) 0.165(11) 0.147(10) 0.247(12)
C131 0.149(10) 0.181(11) 0.166(10) 0.065(8) 0.107(8) 0.095(8)
C132 0.028(4) 0.044(5) 0.046(5) 0.000(4) 0.005(4) 0.005(4)
C133 0.051(5) 0.047(5) 0.056(5) -0.015(4) 0.005(4) -0.004(4)
C134 0.061(5) 0.038(5) 0.075(6) -0.002(4) 0.010(4) -0.014(4)
C135 0.038(5) 0.055(5) 0.075(6) -0.015(5) -0.003(4) -0.010(4)
C136 0.052(5) 0.045(5) 0.050(5) -0.020(4) -0.004(4) 0.002(4)
C137 0.047(5) 0.036(5) 0.030(5) -0.002(4) 0.006(4) 0.010(4)
C138 0.047(5) 0.060(5) 0.035(5) -0.013(4) -0.011(4) 0.012(4)
C139 0.098(7) 0.063(6) 0.077(6) 0.015(5) 0.024(5) 0.018(5)
C140 0.087(6) 0.097(6) 0.072(6) 0.030(5) -0.018(5) 0.013(5)
C141 0.030(4) 0.030(4) 0.043(5) -0.006(4) -0.001(4) -0.002(3)
C142 0.038(4) 0.034(4) 0.050(5) 0.004(4) 0.002(4) -0.006(3)
C143 0.043(5) 0.070(6) 0.050(5) 0.013(4) -0.007(4) -0.022(4)
C144 0.056(6) 0.049(5) 0.066(6) 0.032(5) -0.019(5) -0.017(4)
C145 0.048(5) 0.040(5) 0.067(6) 0.007(5) -0.017(5) 0.001(4)
C146 0.035(4) 0.029(4) 0.053(5) 0.005(4) -0.005(4) -0.010(3)
C147 0.046(5) 0.039(5) 0.055(5) -0.006(4) -0.011(4) 0.001(4)
C148 0.081(6) 0.081(6) 0.087(6) -0.024(5) -0.001(5) -0.002(5)
C149 0.062(6) 0.150(8) 0.077(6) -0.038(5) -0.013(5) 0.048(5)
C150 0.043(5) 0.032(4) 0.031(4) -0.003(3) 0.018(4) 0.001(4)
C151 0.046(5) 0.043(5) 0.037(4) -0.007(4) 0.001(4) 0.004(4)
C152 0.030(4) 0.053(5) 0.053(5) -0.004(4) -0.001(4) 0.003(4)
C153 0.047(5) 0.055(5) 0.052(5) 0.009(4) -0.018(4) 0.000(4)
C154 0.048(5) 0.054(5) 0.034(4) 0.008(4) 0.007(4) -0.009(4)
C155 0.037(4) 0.036(4) 0.031(4) 0.004(3) -0.009(3) 0.003(4)
C156 0.045(5) 0.034(4) 0.049(5) 0.014(4) 0.013(4) -0.001(4)
C157 0.042(5) 0.094(6) 0.054(5) 0.011(4) 0.017(4) -0.005(4)
C158 0.059(5) 0.046(5) 0.064(5) 0.012(4) 0.006(4) 0.002(4)
C159 0.076(6) 0.072(6) 0.045(6) -0.023(5) 0.003(5) 0.009(5)
C160 0.108(8) 0.106(7) 0.040(6) -0.024(5) -0.012(5) -0.001(6)
C161 0.175(12) 0.085(7) 0.065(7) -0.038(6) 0.046(8) 0.001(8)
C162 0.097(8) 0.085(7) 0.080(8) -0.020(6) 0.037(6) 0.007(6)
C163 0.086(7) 0.063(6) 0.058(6) -0.006(5) 0.020(5) 0.024(5)
C164 0.055(5) 0.055(5) 0.049(6) 0.010(4) -0.006(5) 0.004(4)
C165 0.095(8) 0.070(6) 0.087(7) -0.004(5) -0.026(6) -0.018(6)
C166 0.066(8) 0.069(7) 0.165(12) 0.012(8) -0.054(8) -0.025(6)
C167 0.036(6) 0.088(8) 0.194(13) 0.010(8) 0.009(7) -0.017(5)
C168 0.063(6) 0.068(6) 0.072(6) 0.000(5) 0.011(5) 0.008(5)
C169 0.061(5) 0.041(5) 0.047(5) 0.001(4) -0.008(4) 0.006(4)
C170 0.094(6) 0.057(6) 0.038(5) 0.019(5) -0.012(5) -0.007(5)
C171 0.088(6) 0.052(6) 0.062(6) 0.029(5) 0.001(5) 0.003(5)
C172 0.065(5) 0.066(6) 0.041(5) 0.018(5) -0.013(4) -0.002(4)
C173 0.056(5) 0.046(5) 0.042(5) 0.000(4) -0.003(4) 0.005(4)
C174 0.055(5) 0.060(6) 0.044(5) 0.007(4) -0.004(4) 0.007(4)
C175 0.049(5) 0.060(6) 0.085(7) -0.028(5) 0.013(5) -0.014(4)
C176 0.093(7) 0.053(6) 0.072(6) -0.003(5) 0.023(5) -0.016(5)
C177 0.145(9) 0.062(6) 0.050(5) 0.011(5) -0.008(6) -0.039(6)
C178 0.097(7) 0.052(5) 0.060(6) -0.001(5) -0.023(5) -0.020(5)
C179 0.046(5) 0.040(5) 0.017(4) 0.000(3) 0.002(3) -0.011(4)
C180 0.036(4) 0.042(5) 0.052(5) -0.002(4) 0.018(3) -0.002(4)
C181 0.093(7) 0.027(5) 0.083(6) -0.012(4) 0.026(5) -0.003(5)
C182 0.105(7) 0.019(5) 0.074(6) 0.006(4) 0.023(5) 0.017(5)
C183 0.073(6) 0.053(5) 0.068(6) 0.008(4) 0.003(4) 0.023(5)
C184 0.040(5) 0.040(5) 0.035(4) 0.007(3) -0.006(3) 0.005(4)
C185 0.031(5) 0.069(6) 0.093(7) -0.006(5) -0.024(4) 0.019(4)
C186 0.240(12) 0.214(11) 0.108(8) 0.096(8) -0.089(8) -0.181(10)
C187 0.080(6) 0.159(9) 0.077(6) 0.000(6) -0.009(5) -0.011(6)
C188 0.039(5) 0.032(4) 0.040(5) -0.001(4) -0.005(4) 0.005(4)
C189 0.059(5) 0.044(5) 0.026(4) -0.008(4) -0.004(4) 0.015(4)
C190 0.080(6) 0.049(5) 0.055(5) -0.014(4) -0.010(5) 0.021(4)
C191 0.043(5) 0.049(5) 0.073(6) -0.019(5) -0.024(4) 0.019(4)
C192 0.046(5) 0.051(5) 0.046(5) -0.016(4) 0.011(4) -0.004(4)
C193 0.046(5) 0.034(5) 0.042(5) -0.004(4) -0.005(4) -0.001(4)
C194 0.048(5) 0.055(5) 0.043(5) -0.016(4) 0.012(4) -0.001(4)
C195 0.115(7) 0.082(6) 0.068(6) 0.002(5) -0.045(5) -0.012(5)
C196 0.072(6) 0.099(7) 0.100(6) 0.047(5) 0.028(5) 0.005(5)
C197 0.025(4) 0.038(5) 0.046(5) -0.001(4) 0.009(4) 0.003(4)
C198 0.049(5) 0.035(4) 0.042(5) 0.014(4) -0.006(4) 0.000(3)
C199 0.077(6) 0.047(5) 0.044(5) 0.002(4) 0.007(4) 0.005(4)
C200 0.094(7) 0.041(5) 0.044(5) 0.000(4) 0.037(5) 0.007(5)
C201 0.060(5) 0.026(4) 0.062(6) -0.007(4) 0.020(5) -0.003(4)
C202 0.053(5) 0.035(5) 0.046(5) 0.007(4) 0.011(4) 0.007(4)
C203 0.029(4) 0.065(6) 0.063(6) 0.010(4) 0.002(4) -0.010(4)
C204 0.069(6) 0.106(7) 0.106(7) 0.008(5) 0.008(5) -0.009(5)
C205 0.112(7) 0.086(7) 0.074(6) -0.022(5) -0.021(5) 0.015(5)
C206 0.035(4) 0.033(4) 0.026(4) -0.002(3) -0.002(3) 0.002(4)
C207 0.041(5) 0.031(4) 0.039(4) -0.004(3) 0.002(3) 0.002(3)
C208 0.033(4) 0.059(5) 0.053(5) -0.004(4) -0.001(4) -0.012(4)
C209 0.059(6) 0.067(6) 0.050(5) 0.017(4) -0.002(4) -0.020(5)
C210 0.058(6) 0.053(5) 0.047(5) 0.007(4) -0.008(4) -0.006(4)
C211 0.042(5) 0.023(4) 0.034(4) 0.003(3) 0.005(4) -0.005(4)
C212 0.042(5) 0.024(4) 0.047(5) 0.012(3) 0.000(4) 0.009(3)
C213 0.067(5) 0.066(5) 0.054(5) 0.004(4) 0.009(4) 0.017(4)
C214 0.044(5) 0.064(5) 0.071(5) 0.018(4) -0.011(4) 0.002(4)
C215 0.042(5) 0.058(5) 0.064(6) -0.022(4) -0.004(4) -0.003(4)
C216 0.053(5) 0.077(6) 0.056(6) -0.017(5) 0.022(5) -0.006(4)
C217 0.086(6) 0.071(6) 0.040(5) -0.019(4) 0.012(5) -0.021(5)
C218 0.066(6) 0.063(5) 0.038(5) 0.000(4) -0.003(4) -0.020(4)
C219 0.039(5) 0.054(5) 0.047(5) 0.004(4) -0.004(4) -0.001(4)
C220 0.046(5) 0.061(5) 0.035(5) -0.009(4) -0.009(4) 0.009(4)
C221 0.053(6) 0.119(8) 0.054(6) -0.030(5) 0.012(5) 0.011(5)
C222 0.052(6) 0.096(7) 0.098(8) -0.032(7) 0.029(6) 0.005(5)
C223 0.045(6) 0.075(6) 0.109(8) 0.028(6) 0.007(6) 0.017(5)
C224 0.050(5) 0.061(5) 0.050(5) -0.011(4) 0.004(4) -0.009(4)
